data_1565003
loop_
_publ_author_name
'Akopov, Georgiy'
'Hewage, Nethmi'
'Yox, Philip'
'Viswanathan , Gayatri'
'Lee, Shannon'
'Hulsebosch, Liam'
'Cady, Sarah'
'Paterson, Alexander L.'
'Perras, Fr\'ed\'eric A.'
'Xu, Wenqian'
'Wu, Kui'
'Mudryk, Yaroslav'
'Kovnir, Kirill'

_publ_section_title
;
 &#x000D; Synthesis-Enabled Exploration of Chiral and Polar Multivalent
 Quaternary Sulfides&#x000D;
;
_journal_name_full 'Chemical Science'
_journal_paper_doi 10.1039/D1SC03685H
_journal_year 2021
_chemical_formula_sum 'La6 Ni S14 Si2'
_chemical_formula_weight 1397.19
_space_group_crystal_system hexagonal
_space_group_IT_number 173
_space_group_name_Hall 'P 6c'
_space_group_name_H-M_alt 'P 63'
_audit_creation_method SHELXL-2018/3
_audit_update_record
;
2021-09-26 deposited with the CCDC.	2021-10-18 downloaded from the CCDC.
;
_cell_angle_alpha 90
_cell_angle_beta 90
_cell_angle_gamma 120
_cell_formula_units_Z 1
_cell_length_a 10.2725(6)
_cell_length_b 10.2725(6)
_cell_length_c 5.7287(4)
_cell_measurement_reflns_used 4387
_cell_measurement_temperature 100(2)
_cell_measurement_theta_max 32.95
_cell_measurement_theta_min 2.29
_cell_volume 523.53(6)
_computing_structure_refinement 'SHELXL-2018/3 (Sheldrick, 2018)'
_diffrn_ambient_temperature 100(2)
_diffrn_measured_fraction_theta_full 1.000
_diffrn_measured_fraction_theta_max 1.000
_diffrn_measurement_device_type 'Bruker APEX III CMOS area-detector'
_diffrn_measurement_method 'profile data from \w scans'
_diffrn_radiation_type MoK\a
_diffrn_radiation_wavelength 0.71073
_diffrn_reflns_av_R_equivalents 0.1343
_diffrn_reflns_av_unetI/netI 0.0710
_diffrn_reflns_Laue_measured_fraction_full 1.000
_diffrn_reflns_Laue_measured_fraction_max 1.000
_diffrn_reflns_limit_h_max 13
_diffrn_reflns_limit_h_min -14
_diffrn_reflns_limit_k_max 15
_diffrn_reflns_limit_k_min -15
_diffrn_reflns_limit_l_max 8
_diffrn_reflns_limit_l_min -8
_diffrn_reflns_number 13276
_diffrn_reflns_point_group_measured_fraction_full 1.000
_diffrn_reflns_point_group_measured_fraction_max 1.000
_diffrn_reflns_theta_full 25.242
_diffrn_reflns_theta_max 33.139
_diffrn_reflns_theta_min 2.289
_diffrn_source 'fine-focus sealed tube'
_exptl_absorpt_coefficient_mu 14.333
_exptl_absorpt_correction_T_max 0.747
_exptl_absorpt_correction_T_min 0.597
_exptl_absorpt_correction_type multi-scan
_exptl_absorpt_process_details SADABS
_exptl_crystal_colour red
_exptl_crystal_density_diffrn 4.432
_exptl_crystal_description plate
_exptl_crystal_F_000 622
_exptl_crystal_size_max 0.085
_exptl_crystal_size_mid 0.043
_exptl_crystal_size_min 0.029
_refine_diff_density_max 1.671
_refine_diff_density_min -1.514
_refine_diff_density_rms 0.353
_refine_ls_abs_structure_details
;
 Flack x determined using 426 quotients [(I+)-(I-)]/[(I+)+(I-)]
 (Parsons, Flack and Wagner, Acta Cryst. B69 (2013) 249-259).
;
_refine_ls_abs_structure_Flack 0.01(3)
_refine_ls_extinction_coef 0.0011(3)
_refine_ls_extinction_expression Fc^*^=kFc[1+0.001xFc^2^\l^3^/sin(2\q)]^-1/4^
_refine_ls_extinction_method 'SHELXL-2018/3 (Sheldrick 2018)'
_refine_ls_goodness_of_fit_ref 1.046
_refine_ls_hydrogen_treatment undef
_refine_ls_matrix_type full
_refine_ls_number_parameters 38
_refine_ls_number_reflns 1340
_refine_ls_number_restraints 0
_refine_ls_restrained_S_all 1.046
_refine_ls_R_factor_all 0.0607
_refine_ls_R_factor_gt 0.0365
_refine_ls_shift/su_max 0.000
_refine_ls_shift/su_mean 0.000
_refine_ls_structure_factor_coef Fsqd
_refine_ls_weighting_details 'w=1/[\s^2^(Fo^2^)+(0.0084P)^2^] where P=(Fo^2^+2Fc^2^)/3'
_refine_ls_weighting_scheme calc
_refine_ls_wR_factor_gt 0.0431
_refine_ls_wR_factor_ref 0.0465
_reflns_Friedel_coverage 0.846
_reflns_Friedel_fraction_full 1.000
_reflns_Friedel_fraction_max 1.000
_reflns_number_gt 1084
_reflns_number_total 1340
_reflns_threshold_expression 'I > 2\s(I)'
_cod_data_source_file d1sc03685h2.cif
_cod_data_source_block GA1525_La6NiSi2S14
_cod_original_cell_volume 523.53(7)
_cod_database_code 1565003
_shelx_shelxl_version_number 2018/3
_shelx_space_group_comment
;
The symmetry employed for this shelxl refinement is uniquely defined
by the following loop, which should always be used as a source of
symmetry information in preference to the above space-group names.
They are only intended as comments.
;
_shelx_estimated_absorpt_t_min 0.375
_shelx_estimated_absorpt_t_max 0.681

loop_
_space_group_symop_operation_xyz
'x, y, z'
'-y, x-y, z'
'-x+y, -x, z'
'-x, -y, z+1/2'
'y, -x+y, z+1/2'
'x-y, x, z+1/2'

loop_
_atom_site_label
_atom_site_type_symbol
_atom_site_fract_x
_atom_site_fract_y
_atom_site_fract_z
_atom_site_U_iso_or_equiv
_atom_site_adp_type
_atom_site_occupancy
_atom_site_site_symmetry_order
_atom_site_calc_flag
_atom_site_refinement_flags_posn
_atom_site_refinement_flags_adp
_atom_site_refinement_flags_occupancy
_atom_site_disorder_assembly
_atom_site_disorder_group
La1 La 0.76767(4) 0.12387(4) 0.2617(15) 0.00334(11) Uani 1 1 d . . . . .
Ni1 Ni 0.000000 0.000000 0.000000 0.0037(10) Uani 0.496(6) 3 d S T P . .
Si1 Si 0.666667 0.333333 -0.1558(16) 0.0047(9) Uani 1 3 d S T P . .
S1 S 0.5250(2) 0.1144(2) -0.0171(16) 0.0040(4) Uani 1 1 d . . . . .
S2 S 0.666667 0.333333 0.4795(16) 0.0048(7) Uani 1 3 d S T P . .
S3 S 1.0820(2) 0.2389(2) 0.2497(16) 0.0070(4) Uani 1 1 d . . . . .

loop_
_atom_site_aniso_label
_atom_site_aniso_U_11
_atom_site_aniso_U_22
_atom_site_aniso_U_33
_atom_site_aniso_U_23
_atom_site_aniso_U_13
_atom_site_aniso_U_12
La1 0.0032(2) 0.0038(2) 0.00315(16) 0.0013(4) 0.0009(4) 0.00183(18)
Ni1 0.0032(11) 0.0032(11) 0.0048(18) 0.000 0.000 0.0016(6)
Si1 0.0059(14) 0.0059(14) 0.0023(16) 0.000 0.000 0.0029(7)
S1 0.0035(10) 0.0036(10) 0.0040(9) -0.0002(9) -0.0014(9) 0.0011(9)
S2 0.0055(12) 0.0055(12) 0.0033(15) 0.000 0.000 0.0028(6)
S3 0.0045(9) 0.0055(9) 0.0116(10) 0.0015(17) -0.0014(15) 0.0029(7)

loop_
_atom_type_symbol
_atom_type_description
_atom_type_scat_dispersion_real
_atom_type_scat_dispersion_imag
_atom_type_scat_source
Si Si 0.0817 0.0704 'International Tables Vol C Tables 4.2.6.8 and 6.1.1.4'
S S 0.1246 0.1234 'International Tables Vol C Tables 4.2.6.8 and 6.1.1.4'
Ni Ni 0.3393 1.1124 'International Tables Vol C Tables 4.2.6.8 and 6.1.1.4'
La La -0.2871 2.4523 'International Tables Vol C Tables 4.2.6.8 and 6.1.1.4'

loop_
_geom_angle_atom_site_label_1
_geom_angle_atom_site_label_2
_geom_angle_atom_site_label_3
_geom_angle
_geom_angle_site_symmetry_1
_geom_angle_site_symmetry_3
_geom_angle_publ_flag
S3 La1 S3 82.36(8) . 2_645 ?
S3 La1 S1 141.00(9) . . ?
S3 La1 S1 111.39(7) 2_645 . ?
S3 La1 S3 76.06(7) . 6_545 ?
S3 La1 S3 75.75(7) 2_645 6_545 ?
S1 La1 S3 141.71(6) . 6_545 ?
S3 La1 S1 76.25(7) . 2_655 ?
S3 La1 S1 140.22(9) 2_645 2_655 ?
S1 La1 S1 70.31(8) . 2_655 ?
S3 La1 S1 128.92(6) 6_545 2_655 ?
S3 La1 S1 143.83(7) . 4_655 ?
S3 La1 S1 71.49(6) 2_645 4_655 ?
S1 La1 S1 73.60(4) . 4_655 ?
S3 La1 S1 73.61(6) 6_545 4_655 ?
S1 La1 S1 139.21(5) 2_655 4_655 ?
S3 La1 S2 115.49(5) . . ?
S3 La1 S2 150.45(8) 2_645 . ?
S1 La1 S2 70.43(6) . . ?
S3 La1 S2 85.62(8) 6_545 . ?
S1 La1 S2 69.16(6) 2_655 . ?
S1 La1 S2 81.43(5) 4_655 . ?
S3 La1 S3 74.01(7) . 6_544 ?
S3 La1 S3 73.72(7) 2_645 6_544 ?
S1 La1 S3 75.39(6) . 6_544 ?
S3 La1 S3 139.46(7) 6_545 6_544 ?
S1 La1 S3 68.34(6) 2_655 6_544 ?
S1 La1 S3 119.61(6) 4_655 6_544 ?
S2 La1 S3 132.13(8) . 6_544 ?
S3 La1 Ni1 46.96(8) . 4_655 ?
S3 La1 Ni1 46.88(8) 2_645 4_655 ?
S1 La1 Ni1 158.15(8) . 4_655 ?
S3 La1 Ni1 46.29(14) 6_545 4_655 ?
S1 La1 Ni1 123.19(7) 2_655 4_655 ?
S1 La1 Ni1 97.13(8) 4_655 4_655 ?
S2 La1 Ni1 128.73(14) . 4_655 ?
S3 La1 Ni1 93.17(14) 6_544 4_655 ?
S3 La1 Ni1 46.23(7) . 1_655 ?
S3 La1 Ni1 46.17(7) 2_645 1_655 ?
S1 La1 Ni1 118.22(13) . 1_655 ?
S3 La1 Ni1 94.26(13) 6_545 1_655 ?
S1 La1 Ni1 96.46(9) 2_655 1_655 ?
S1 La1 Ni1 117.27(6) 4_655 1_655 ?
S2 La1 Ni1 160.528(17) . 1_655 ?
S3 La1 Ni1 45.20(14) 6_544 1_655 ?
Ni1 La1 Ni1 47.975(8) 4_655 1_655 ?
S3 Ni1 S3 92.5(2) 1_455 3_665 ?
S3 Ni1 S3 92.5(2) 1_455 2_545 ?
S3 Ni1 S3 92.5(2) 3_665 2_545 ?
S3 Ni1 S3 179.9(3) 1_455 4_654 ?
S3 Ni1 S3 87.59(3) 3_665 4_654 ?
S3 Ni1 S3 87.59(3) 2_545 4_654 ?
S3 Ni1 S3 87.59(3) 1_455 6_444 ?
S3 Ni1 S3 179.9(3) 3_665 6_444 ?
S3 Ni1 S3 87.59(3) 2_545 6_444 ?
S3 Ni1 S3 92.4(2) 4_654 6_444 ?
S3 Ni1 S3 87.59(3) 1_455 5_564 ?
S3 Ni1 S3 87.59(3) 3_665 5_564 ?
S3 Ni1 S3 179.9(3) 2_545 5_564 ?
S3 Ni1 S3 92.4(2) 4_654 5_564 ?
S3 Ni1 S3 92.4(2) 6_444 5_564 ?
S3 Ni1 Ni1 56.49(18) 1_455 4 ?
S3 Ni1 Ni1 56.49(17) 3_665 4 ?
S3 Ni1 Ni1 56.49(18) 2_545 4 ?
S3 Ni1 Ni1 123.58(17) 4_654 4 ?
S3 Ni1 Ni1 123.58(17) 6_444 4 ?
S3 Ni1 Ni1 123.58(17) 5_564 4 ?
S3 Ni1 Ni1 123.51(18) 1_455 4_554 ?
S3 Ni1 Ni1 123.51(17) 3_665 4_554 ?
S3 Ni1 Ni1 123.51(18) 2_545 4_554 ?
S3 Ni1 Ni1 56.42(17) 4_654 4_554 ?
S3 Ni1 Ni1 56.42(17) 6_444 4_554 ?
S3 Ni1 Ni1 56.42(17) 5_564 4_554 ?
Ni1 Ni1 Ni1 180.0 4 4_554 ?
S3 Ni1 La1 126.59(6) 1_455 6_444 ?
S3 Ni1 La1 127.07(6) 3_665 6_444 ?
S3 Ni1 La1 56.50(8) 2_545 6_444 ?
S3 Ni1 La1 53.40(8) 4_654 6_444 ?
S3 Ni1 La1 52.93(8) 6_444 6_444 ?
S3 Ni1 La1 123.4(3) 5_564 6_444 ?
Ni1 Ni1 La1 112.99(13) 4 6_444 ?
Ni1 Ni1 La1 67.01(13) 4_554 6_444 ?
S3 Ni1 La1 56.50(8) 1_455 5_564 ?
S3 Ni1 La1 126.59(6) 3_665 5_564 ?
S3 Ni1 La1 127.07(6) 2_545 5_564 ?
S3 Ni1 La1 123.4(3) 4_654 5_564 ?
S3 Ni1 La1 53.40(8) 6_444 5_564 ?
S3 Ni1 La1 52.93(8) 5_564 5_564 ?
Ni1 Ni1 La1 112.99(13) 4 5_564 ?
Ni1 Ni1 La1 67.01(13) 4_554 5_564 ?
La1 Ni1 La1 105.73(15) 6_444 5_564 ?
S3 Ni1 La1 127.07(6) 1_455 4_654 ?
S3 Ni1 La1 56.50(8) 3_665 4_654 ?
S3 Ni1 La1 126.59(6) 2_545 4_654 ?
S3 Ni1 La1 52.93(8) 4_654 4_654 ?
S3 Ni1 La1 123.4(3) 6_444 4_654 ?
S3 Ni1 La1 53.40(8) 5_564 4_654 ?
Ni1 Ni1 La1 112.99(13) 4 4_654 ?
Ni1 Ni1 La1 67.01(13) 4_554 4_654 ?
La1 Ni1 La1 105.73(15) 6_444 4_654 ?
La1 Ni1 La1 105.73(15) 5_564 4_654 ?
S3 Ni1 La1 52.57(9) 1_455 3_665 ?
S3 Ni1 La1 52.10(8) 3_665 3_665 ?
S3 Ni1 La1 121.5(3) 2_545 3_665 ?
S3 Ni1 La1 127.44(6) 4_654 3_665 ?
S3 Ni1 La1 127.91(5) 6_444 3_665 ?
S3 Ni1 La1 58.56(8) 5_564 3_665 ?
Ni1 Ni1 La1 65.02(13) 4 3_665 ?
Ni1 Ni1 La1 114.98(13) 4_554 3_665 ?
La1 Ni1 La1 178.0(3) 6_444 3_665 ?
La1 Ni1 La1 75.390(6) 5_564 3_665 ?
La1 Ni1 La1 75.390(6) 4_654 3_665 ?
S2 Si1 S1 111.90(11) 1_554 2_655 ?
S2 Si1 S1 111.90(11) 1_554 . ?
S1 Si1 S1 106.94(11) 2_655 . ?
S2 Si1 S1 111.89(11) 1_554 3_665 ?
S1 Si1 S1 106.94(11) 2_655 3_665 ?
S1 Si1 S1 106.94(11) . 3_665 ?
Si1 S1 La1 92.71(9) . . ?
Si1 S1 La1 89.98(9) . 3_665 ?
La1 S1 La1 110.42(7) . 3_665 ?
Si1 S1 La1 124.92(11) . 4_654 ?
La1 S1 La1 137.51(8) . 4_654 ?
La1 S1 La1 90.49(6) 3_665 4_654 ?
Si1 S2 La1 113.89(7) 1_556 2_655 ?
Si1 S2 La1 113.88(7) 1_556 3_665 ?
La1 S2 La1 104.72(8) 2_655 3_665 ?
Si1 S2 La1 113.89(7) 1_556 . ?
La1 S2 La1 104.72(8) 2_655 . ?
La1 S2 La1 104.72(8) 3_665 . ?
Ni1 S3 Ni1 67.09(5) 1_655 4_655 ?
Ni1 S3 La1 81.67(7) 1_655 . ?
Ni1 S3 La1 80.12(7) 4_655 . ?
Ni1 S3 La1 81.26(7) 1_655 3_765 ?
Ni1 S3 La1 79.72(6) 4_655 3_765 ?
La1 S3 La1 157.44(8) . 3_765 ?
Ni1 S3 La1 77.21(18) 1_655 5_664 ?
Ni1 S3 La1 144.30(19) 4_655 5_664 ?
La1 S3 La1 95.46(9) . 5_664 ?
La1 S3 La1 95.01(9) 3_765 5_664 ?
Ni1 S3 La1 143.33(19) 1_655 5_665 ?
Ni1 S3 La1 76.24(18) 4_655 5_665 ?
La1 S3 La1 92.67(9) . 5_665 ?
La1 S3 La1 92.26(8) 3_765 5_665 ?
La1 S3 La1 139.46(7) 5_664 5_665 ?

loop_
_geom_bond_atom_site_label_1
_geom_bond_atom_site_label_2
_geom_bond_distance
_geom_bond_site_symmetry_2
_geom_bond_publ_flag
La1 S3 2.831(2) . ?
La1 S3 2.8519(19) 2_645 ?
La1 S1 2.921(2) . ?
La1 S3 2.989(4) 6_545 ?
La1 S1 3.021(2) 2_655 ?
La1 S1 3.045(2) 4_655 ?
La1 S2 3.0815(16) . ?
La1 S3 3.118(4) 6_544 ?
La1 Ni1 3.495(3) 4_655 ?
La1 Ni1 3.549(4) 1_655 ?
Ni1 S3 2.591(5) 1_455 ?
Ni1 S3 2.591(5) 3_665 ?
Ni1 S3 2.591(5) 2_545 ?
Ni1 S3 2.593(5) 4_654 ?
Ni1 S3 2.593(5) 6_444 ?
Ni1 S3 2.593(5) 5_564 ?
Ni1 Ni1 2.8643(2) 4 ?
Ni1 Ni1 2.8643(2) 4_554 ?
Si1 S2 2.090(5) 1_554 ?
Si1 S1 2.130(3) 2_655 ?
Si1 S1 2.130(3) . ?
Si1 S1 2.130(3) 3_665 ?
